data_4102120
loop_
_publ_author_name
'Takeru Furuya'
'Diego Benitez'
'Ekaterina Tkatchouk'
'Alexandra E. Strom'
'Pingping Tang'
'William A. Goddard'
'Tobias Ritter'

_publ_section_title
;
 Mechanism of C-F Reductive Elimination from Palladium(IV) Fluorides
;
_journal_name_full 'Journal of the American Chemical Society'
_journal_page_first 3793
_journal_page_last 3807
_journal_paper_doi 10.1021/ja909371t
_journal_volume 132
_journal_year 2010
_chemical_compound_source 'chemical synthesis'
_chemical_formula_iupac
;
[Pd F (C17 H12 N3 O4 S) (C5 H5 N)] . (C H2 Cl2)
;
_chemical_formula_moiety
;
C22 H17 F N4 O4 Pd S, C H2 Cl2 
;
_chemical_formula_structural
;
(Pd F (C17 H12 N3 O4 S) (C5 H5 N)) (C H2 Cl2)
;
_chemical_formula_sum 'C23 H19 Cl2 F N4 O4 Pd S'
_chemical_formula_weight 643.78
_chemical_name_common TPP-I-114
_chemical_name_systematic
; 
[(2-Nitrophenylsulfonyl)(2-(pyridine-2-yl)phenyl)amido](pyridine)
palladium(II) Fluoride Dichloromethane Solvate
;
_space_group_IT_number 14
_symmetry_cell_setting monoclinic
_symmetry_Int_Tables_number 14
_symmetry_space_group_name_Hall '-P 2ybc'
_symmetry_space_group_name_H-M 'P 1 21/c 1'
_atom_sites_solution_hydrogens geom
_atom_sites_solution_primary direct
_atom_sites_solution_secondary difmap
_audit_creation_method SHELXL-97
_cell_angle_alpha 90.00
_cell_angle_beta 101.9750(10)
_cell_angle_gamma 90.00
_cell_formula_units_Z 4
_cell_length_a 15.2325(5)
_cell_length_b 11.9436(4)
_cell_length_c 13.9760(5)
_cell_measurement_reflns_used 30889
_cell_measurement_temperature 193(2)
_cell_measurement_theta_max 33.1
_cell_measurement_theta_min 2.26
_cell_volume 2487.33(15)
_computing_cell_refinement 'SAINT V7.34A (Bruker AXS, 2006b)'
_computing_data_collection 'APEX2 v2.1-0 (Bruker AXS, 2006a)'
_computing_data_reduction
;
SAINT V7.34A (Bruker AXS, 2006b), SADABS (Bruker AXS, 2004)
;
_computing_molecular_graphics 'SHELXTL v6.12 (Bruker AXS, 2001)'
_computing_publication_material 'SHELXTL v6.12 (Bruker AXS, 2001)'
_computing_structure_refinement 'SHELXTL v6.12 (Bruker AXS, 2001)'
_computing_structure_solution 'SHELXTL v6.12 (Bruker AXS, 2001)'
_diffrn_ambient_temperature 193(2)
_diffrn_detector_area_resol_mean 836.6
_diffrn_measured_fraction_theta_full 0.999
_diffrn_measured_fraction_theta_max 0.999
_diffrn_measurement_device_type 'Bruker APEX II CCD'
_diffrn_radiation_monochromator graphite
_diffrn_radiation_source 'fine-focus sealed tube'
_diffrn_radiation_type MoK\a
_diffrn_radiation_wavelength 0.71073
_diffrn_reflns_av_R_equivalents 0.0382
_diffrn_reflns_av_sigmaI/netI 0.0211
_diffrn_reflns_limit_h_max 23
_diffrn_reflns_limit_h_min -23
_diffrn_reflns_limit_k_max 18
_diffrn_reflns_limit_k_min -18
_diffrn_reflns_limit_l_max 21
_diffrn_reflns_limit_l_min -21
_diffrn_reflns_number 95236
_diffrn_reflns_theta_full 33.73
_diffrn_reflns_theta_max 33.73
_diffrn_reflns_theta_min 2.19
_diffrn_standards_decay_% 0
_diffrn_standards_number 0
_exptl_absorpt_coefficient_mu 1.091
_exptl_absorpt_correction_T_max 0.8802
_exptl_absorpt_correction_T_min 0.7875
_exptl_absorpt_correction_type multi-scan
_exptl_absorpt_process_details 'SADABS (Bruker AXS, 2004)'
_exptl_crystal_colour yellow
_exptl_crystal_density_diffrn 1.719
_exptl_crystal_density_method 'not measured'
_exptl_crystal_description prism
_exptl_crystal_F_000 1288
_exptl_crystal_size_max 0.230
_exptl_crystal_size_mid 0.180
_exptl_crystal_size_min 0.120
_refine_diff_density_max 0.819
_refine_diff_density_min -0.730
_refine_diff_density_rms 0.071
_refine_ls_extinction_method none
_refine_ls_goodness_of_fit_ref 1.048
_refine_ls_hydrogen_treatment constr
_refine_ls_matrix_type full
_refine_ls_number_parameters 325
_refine_ls_number_reflns 9929
_refine_ls_number_restraints 0
_refine_ls_restrained_S_all 1.048
_refine_ls_R_factor_all 0.0347
_refine_ls_R_factor_gt 0.0257
_refine_ls_shift/su_max 0.003
_refine_ls_shift/su_mean 0.000
_refine_ls_structure_factor_coef Fsqd
_refine_ls_weighting_details 'calc w=1/[\s^2^(Fo^2^)+(0.0310P)^2^+1.0228P] where P=(Fo^2^+2Fc^2^)/3'
_refine_ls_weighting_scheme calc
_refine_ls_wR_factor_gt 0.0625
_refine_ls_wR_factor_ref 0.0674
_reflns_number_gt 8417
_reflns_number_total 9929
_reflns_threshold_expression I>2s(I)
_cod_data_source_file ja909371t_si_003.cif
_cod_data_source_block compound_11
_cod_original_sg_symbol_H-M 'P 21/c'
_cod_database_code 4102120

loop_
_symmetry_equiv_pos_as_xyz
'x, y, z'
'-x, y+1/2, -z+1/2'
'-x, -y, -z'
'x, -y-1/2, z-1/2'

loop_
_atom_site_label
_atom_site_type_symbol
_atom_site_fract_x
_atom_site_fract_y
_atom_site_fract_z
_atom_site_U_iso_or_equiv
_atom_site_adp_type
_atom_site_occupancy
_atom_site_symmetry_multiplicity
_atom_site_calc_flag
_atom_site_refinement_flags
_atom_site_disorder_assembly
_atom_site_disorder_group
Pd1 Pd 0.269639(6) 0.989256(8) 0.217152(7) 0.02041(3) Uani 1 1 d . . .
F1 F 0.36411(6) 1.04582(7) 0.15133(7) 0.03088(18) Uani 1 1 d . . .
N1 N 0.33877(8) 0.84721(9) 0.25602(8) 0.0221(2) Uani 1 1 d . . .
C2 C 0.42893(9) 0.85444(12) 0.28082(11) 0.0274(3) Uani 1 1 d . . .
H2 H 0.4566 0.9257 0.2801 0.033 Uiso 1 1 calc R . .
C3 C 0.48232(10) 0.76156(14) 0.30716(12) 0.0332(3) Uani 1 1 d . . .
H3 H 0.5458 0.7686 0.3237 0.040 Uiso 1 1 calc R . .
C4 C 0.44214(11) 0.65821(14) 0.30907(12) 0.0350(3) Uani 1 1 d . . .
H4 H 0.4775 0.5930 0.3269 0.042 Uiso 1 1 calc R . .
C5 C 0.34965(11) 0.65102(12) 0.28467(12) 0.0306(3) Uani 1 1 d . . .
H5 H 0.3211 0.5806 0.2869 0.037 Uiso 1 1 calc R . .
C6 C 0.29779(9) 0.74650(10) 0.25669(10) 0.0227(2) Uani 1 1 d . . .
C7 C 0.19847(9) 0.73796(11) 0.22768(10) 0.0237(2) Uani 1 1 d . . .
C8 C 0.16080(11) 0.63793(12) 0.18560(12) 0.0336(3) Uani 1 1 d . . .
H8 H 0.1993 0.5797 0.1727 0.040 Uiso 1 1 calc R . .
C9 C 0.06903(12) 0.62203(15) 0.16240(13) 0.0410(4) Uani 1 1 d . . .
H9 H 0.0451 0.5532 0.1343 0.049 Uiso 1 1 calc R . .
C10 C 0.01217(11) 0.70583(15) 0.17992(13) 0.0387(4) Uani 1 1 d . . .
H10 H -0.0509 0.6944 0.1650 0.046 Uiso 1 1 calc R . .
C11 C 0.04722(10) 0.80714(13) 0.21944(11) 0.0307(3) Uani 1 1 d . . .
H11 H 0.0079 0.8654 0.2301 0.037 Uiso 1 1 calc R . .
C12 C 0.13975(9) 0.82377(11) 0.24349(9) 0.0227(2) Uani 1 1 d . . .
N13 N 0.17352(7) 0.92997(9) 0.28050(8) 0.02110(19) Uani 1 1 d . . .
S14 S 0.17390(2) 0.95794(3) 0.39271(2) 0.02268(6) Uani 1 1 d . . .
O14 O 0.20813(8) 1.06944(8) 0.41235(8) 0.0320(2) Uani 1 1 d . . .
O15 O 0.08867(7) 0.93038(10) 0.41550(8) 0.0327(2) Uani 1 1 d . . .
C17 C 0.25149(9) 0.86216(11) 0.46166(9) 0.0228(2) Uani 1 1 d . . .
C18 C 0.22271(10) 0.75172(12) 0.46790(10) 0.0276(3) Uani 1 1 d . . .
H18 H 0.1612 0.7335 0.4449 0.033 Uiso 1 1 calc R . .
C19 C 0.28276(11) 0.66873(12) 0.50718(11) 0.0319(3) Uani 1 1 d . . .
H19 H 0.2623 0.5941 0.5112 0.038 Uiso 1 1 calc R . .
C20 C 0.37255(11) 0.69392(13) 0.54061(11) 0.0333(3) Uani 1 1 d . . .
H20 H 0.4139 0.6360 0.5650 0.040 Uiso 1 1 calc R . .
C21 C 0.40242(11) 0.80326(14) 0.53862(11) 0.0320(3) Uani 1 1 d . . .
H21 H 0.4636 0.8215 0.5635 0.038 Uiso 1 1 calc R . .
C22 C 0.34127(9) 0.88559(11) 0.49958(10) 0.0254(2) Uani 1 1 d . . .
N23 N 0.37615(9) 1.00109(11) 0.50304(11) 0.0337(3) Uani 1 1 d . . .
O24 O 0.37468(11) 1.05465(13) 0.57676(11) 0.0553(4) Uani 1 1 d . . .
O25 O 0.40608(9) 1.03511(12) 0.43418(11) 0.0472(3) Uani 1 1 d . . .
N26 N 0.19564(9) 1.12636(10) 0.16921(9) 0.0280(2) Uani 1 1 d . . .
C27 C 0.10822(12) 1.11730(17) 0.12867(14) 0.0428(4) Uani 1 1 d . . .
H27 H 0.0790 1.0475 0.1315 0.051 Uiso 1 1 calc R . .
C28 C 0.05934(14) 1.2071(2) 0.08264(17) 0.0569(6) Uani 1 1 d . . .
H28 H -0.0025 1.1986 0.0538 0.068 Uiso 1 1 calc R . .
C29 C 0.10094(16) 1.30846(17) 0.07900(16) 0.0550(6) Uani 1 1 d . . .
H29 H 0.0686 1.3707 0.0471 0.066 Uiso 1 1 calc R . .
C30 C 0.18949(16) 1.31828(15) 0.12204(15) 0.0505(5) Uani 1 1 d . . .
H30 H 0.2193 1.3881 0.1218 0.061 Uiso 1 1 calc R . .
C31 C 0.23564(13) 1.22552(13) 0.16618(13) 0.0373(3) Uani 1 1 d . . .
H31 H 0.2976 1.2327 0.1952 0.045 Uiso 1 1 calc R . .
C1S C 0.30284(14) 0.32933(16) 0.44610(15) 0.0456(4) Uani 1 1 d . . .
H2S H 0.2946 0.2473 0.4497 0.055 Uiso 1 1 calc R . .
H1S H 0.3220 0.3580 0.5137 0.055 Uiso 1 1 calc R . .
Cl1S Cl 0.20043(4) 0.39214(6) 0.39038(5) 0.06175(15) Uani 1 1 d . . .
Cl2S Cl 0.38661(4) 0.35823(5) 0.37934(5) 0.05886(14) Uani 1 1 d . . .

loop_
_atom_site_aniso_label
_atom_site_aniso_U_11
_atom_site_aniso_U_22
_atom_site_aniso_U_33
_atom_site_aniso_U_23
_atom_site_aniso_U_13
_atom_site_aniso_U_12
Pd1 0.01762(5) 0.01910(4) 0.02449(5) 0.00128(3) 0.00432(3) -0.00139(3)
F1 0.0261(4) 0.0294(4) 0.0397(5) 0.0039(3) 0.0125(4) -0.0046(3)
N1 0.0196(5) 0.0226(5) 0.0243(5) -0.0003(4) 0.0049(4) 0.0002(4)
C2 0.0201(6) 0.0322(6) 0.0302(6) -0.0020(5) 0.0057(5) -0.0011(5)
C3 0.0220(7) 0.0416(8) 0.0361(8) -0.0009(6) 0.0058(6) 0.0063(6)
C4 0.0322(8) 0.0345(7) 0.0387(8) 0.0023(6) 0.0083(6) 0.0132(6)
C5 0.0318(8) 0.0236(6) 0.0375(7) 0.0018(5) 0.0100(6) 0.0046(5)
C6 0.0229(6) 0.0217(5) 0.0239(6) -0.0005(4) 0.0058(5) 0.0008(4)
C7 0.0242(6) 0.0219(5) 0.0251(6) -0.0009(4) 0.0050(5) -0.0040(4)
C8 0.0358(8) 0.0263(6) 0.0385(8) -0.0067(6) 0.0071(6) -0.0074(6)
C9 0.0402(9) 0.0368(8) 0.0436(9) -0.0102(7) 0.0032(7) -0.0177(7)
C10 0.0269(8) 0.0448(9) 0.0414(9) -0.0025(7) 0.0004(6) -0.0141(7)
C11 0.0204(6) 0.0354(7) 0.0347(7) 0.0008(6) 0.0020(5) -0.0052(5)
C12 0.0210(6) 0.0235(5) 0.0230(5) 0.0014(4) 0.0029(4) -0.0032(4)
N13 0.0182(5) 0.0210(4) 0.0241(5) 0.0013(4) 0.0044(4) -0.0010(4)
S14 0.01964(14) 0.02318(13) 0.02556(14) -0.00043(11) 0.00548(11) 0.00292(11)
O14 0.0356(6) 0.0221(4) 0.0375(6) -0.0060(4) 0.0062(4) 0.0028(4)
O15 0.0215(5) 0.0440(6) 0.0349(5) 0.0038(5) 0.0109(4) 0.0051(4)
C17 0.0214(6) 0.0246(5) 0.0224(5) 0.0009(4) 0.0045(5) 0.0009(4)
C18 0.0278(7) 0.0282(6) 0.0272(6) 0.0038(5) 0.0065(5) -0.0032(5)
C19 0.0404(9) 0.0273(6) 0.0285(7) 0.0063(5) 0.0082(6) 0.0003(6)
C20 0.0353(8) 0.0344(7) 0.0297(7) 0.0081(6) 0.0053(6) 0.0097(6)
C21 0.0252(7) 0.0390(7) 0.0297(7) 0.0021(6) 0.0010(5) 0.0042(6)
C22 0.0239(6) 0.0265(6) 0.0248(6) -0.0016(5) 0.0030(5) -0.0002(5)
N23 0.0250(6) 0.0310(6) 0.0411(7) -0.0054(5) -0.0027(5) -0.0038(5)
O24 0.0619(9) 0.0469(8) 0.0520(8) -0.0238(6) 0.0002(7) -0.0093(7)
O25 0.0426(7) 0.0393(6) 0.0608(9) 0.0046(6) 0.0130(6) -0.0125(6)
N26 0.0280(6) 0.0264(5) 0.0314(6) 0.0064(4) 0.0105(5) 0.0041(4)
C27 0.0284(8) 0.0484(9) 0.0526(10) 0.0200(8) 0.0103(7) 0.0091(7)
C28 0.0388(10) 0.0728(14) 0.0625(13) 0.0302(11) 0.0182(9) 0.0274(10)
C29 0.0719(15) 0.0496(10) 0.0527(11) 0.0235(9) 0.0339(11) 0.0372(10)
C30 0.0795(15) 0.0257(7) 0.0535(11) 0.0085(7) 0.0305(11) 0.0138(8)
C31 0.0488(10) 0.0248(6) 0.0410(8) 0.0019(6) 0.0158(7) 0.0011(6)
C1S 0.0564(12) 0.0378(8) 0.0446(10) 0.0009(7) 0.0153(9) -0.0053(8)
Cl1S 0.0396(3) 0.0729(4) 0.0725(4) -0.0191(3) 0.0112(2) -0.0055(2)
Cl2S 0.0436(3) 0.0657(3) 0.0700(3) 0.0123(3) 0.0180(2) 0.0055(2)

loop_
_atom_type_symbol
_atom_type_description
_atom_type_scat_dispersion_real
_atom_type_scat_dispersion_imag
_atom_type_scat_source
C C 0.0033 0.0016 'International Tables Vol C Tables 4.2.6.8 and 6.1.1.4'
H H 0.0000 0.0000 'International Tables Vol C Tables 4.2.6.8 and 6.1.1.4'
N N 0.0061 0.0033 'International Tables Vol C Tables 4.2.6.8 and 6.1.1.4'
O O 0.0106 0.0060 'International Tables Vol C Tables 4.2.6.8 and 6.1.1.4'
Cl Cl 0.1484 0.1585 'International Tables Vol C Tables 4.2.6.8 and 6.1.1.4'
F F 0.0171 0.0103 'International Tables Vol C Tables 4.2.6.8 and 6.1.1.4'
S S 0.1246 0.1234 'International Tables Vol C Tables 4.2.6.8 and 6.1.1.4'
Pd Pd -0.9988 1.0072 'International Tables Vol C Tables 4.2.6.8 and 6.1.1.4'

loop_
_geom_angle_atom_site_label_1
_geom_angle_atom_site_label_2
_geom_angle_atom_site_label_3
_geom_angle
_geom_angle_site_symmetry_1
_geom_angle_site_symmetry_3
_geom_angle_publ_flag
F1 Pd1 N13 178.59(4) . . ?
F1 Pd1 N1 91.32(4) . . ?
N13 Pd1 N1 88.40(4) . . ?
F1 Pd1 N26 88.78(4) . . ?
N13 Pd1 N26 91.41(5) . . ?
N1 Pd1 N26 175.88(5) . . ?
C2 N1 C6 120.07(12) . . ?
C2 N1 Pd1 117.64(9) . . ?
C6 N1 Pd1 122.28(9) . . ?
N1 C2 C3 122.00(14) . . ?
N1 C2 H2 119.0 . . ?
C3 C2 H2 119.0 . . ?
C2 C3 C4 119.01(14) . . ?
C2 C3 H3 120.5 . . ?
C4 C3 H3 120.5 . . ?
C3 C4 C5 118.96(14) . . ?
C3 C4 H4 120.5 . . ?
C5 C4 H4 120.5 . . ?
C4 C5 C6 120.47(14) . . ?
C4 C5 H5 119.8 . . ?
C6 C5 H5 119.8 . . ?
N1 C6 C5 119.47(13) . . ?
N1 C6 C7 120.20(11) . . ?
C5 C6 C7 120.34(12) . . ?
C8 C7 C12 117.94(13) . . ?
C8 C7 C6 118.57(13) . . ?
C12 C7 C6 123.45(11) . . ?
C9 C8 C7 121.50(15) . . ?
C9 C8 H8 119.3 . . ?
C7 C8 H8 119.3 . . ?
C10 C9 C8 120.08(15) . . ?
C10 C9 H9 120.0 . . ?
C8 C9 H9 120.0 . . ?
C9 C10 C11 119.93(15) . . ?
C9 C10 H10 120.0 . . ?
C11 C10 H10 120.0 . . ?
C10 C11 C12 120.38(15) . . ?
C10 C11 H11 119.8 . . ?
C12 C11 H11 119.8 . . ?
C11 C12 C7 120.15(12) . . ?
C11 C12 N13 119.03(12) . . ?
C7 C12 N13 120.78(12) . . ?
C12 N13 S14 117.94(9) . . ?
C12 N13 Pd1 113.48(8) . . ?
S14 N13 Pd1 120.48(6) . . ?
O14 S14 O15 118.61(7) . . ?
O14 S14 N13 107.94(6) . . ?
O15 S14 N13 110.43(6) . . ?
O14 S14 C17 108.60(7) . . ?
O15 S14 C17 105.18(7) . . ?
N13 S14 C17 105.27(6) . . ?
C22 C17 C18 117.57(12) . . ?
C22 C17 S14 124.64(10) . . ?
C18 C17 S14 117.32(10) . . ?
C19 C18 C17 120.71(14) . . ?
C19 C18 H18 119.6 . . ?
C17 C18 H18 119.6 . . ?
C18 C19 C20 120.29(14) . . ?
C18 C19 H19 119.9 . . ?
C20 C19 H19 119.9 . . ?
C19 C20 C21 120.27(14) . . ?
C19 C20 H20 119.9 . . ?
C21 C20 H20 119.9 . . ?
C20 C21 C22 118.69(14) . . ?
C20 C21 H21 120.7 . . ?
C22 C21 H21 120.7 . . ?
C21 C22 C17 122.38(13) . . ?
C21 C22 N23 116.25(13) . . ?
C17 C22 N23 121.35(12) . . ?
O24 N23 O25 124.74(15) . . ?
O24 N23 C22 116.70(15) . . ?
O25 N23 C22 118.53(14) . . ?
C31 N26 C27 118.56(14) . . ?
C31 N26 Pd1 120.11(11) . . ?
C27 N26 Pd1 120.79(11) . . ?
N26 C27 C28 121.68(19) . . ?
N26 C27 H27 119.2 . . ?
C28 C27 H27 119.2 . . ?
C29 C28 C27 119.5(2) . . ?
C29 C28 H28 120.3 . . ?
C27 C28 H28 120.3 . . ?
C30 C29 C28 118.81(17) . . ?
C30 C29 H29 120.6 . . ?
C28 C29 H29 120.6 . . ?
C29 C30 C31 119.44(19) . . ?
C29 C30 H30 120.3 . . ?
C31 C30 H30 120.3 . . ?
N26 C31 C30 121.99(18) . . ?
N26 C31 H31 119.0 . . ?
C30 C31 H31 119.0 . . ?
Cl1S C1S Cl2S 110.76(11) . . ?
Cl1S C1S H2S 109.5 . . ?
Cl2S C1S H2S 109.5 . . ?
Cl1S C1S H1S 109.5 . . ?
Cl2S C1S H1S 109.5 . . ?
H2S C1S H1S 108.1 . . ?

loop_
_geom_bond_atom_site_label_1
_geom_bond_atom_site_label_2
_geom_bond_distance
_geom_bond_site_symmetry_2
_geom_bond_publ_flag
Pd1 F1 1.9806(9) . ?
Pd1 N13 1.9917(11) . ?
Pd1 N1 2.0112(11) . ?
Pd1 N26 2.0218(12) . ?
N1 C2 1.3476(18) . ?
N1 C6 1.3561(16) . ?
C2 C3 1.380(2) . ?
C2 H2 0.9500 . ?
C3 C4 1.380(2) . ?
C3 H3 0.9500 . ?
C4 C5 1.382(2) . ?
C4 H4 0.9500 . ?
C5 C6 1.3961(19) . ?
C5 H5 0.9500 . ?
C6 C7 1.4862(19) . ?
C7 C8 1.4008(19) . ?
C7 C12 1.4077(19) . ?
C8 C9 1.381(2) . ?
C8 H8 0.9500 . ?
C9 C10 1.378(3) . ?
C9 H9 0.9500 . ?
C10 C11 1.390(2) . ?
C10 H10 0.9500 . ?
C11 C12 1.3937(19) . ?
C11 H11 0.9500 . ?
C12 N13 1.4249(16) . ?
N13 S14 1.6023(11) . ?
S14 O14 1.4356(11) . ?
S14 O15 1.4377(11) . ?
S14 C17 1.7780(13) . ?
C17 C22 1.3888(19) . ?
C17 C18 1.3984(19) . ?
C18 C19 1.383(2) . ?
C18 H18 0.9500 . ?
C19 C20 1.383(2) . ?
C19 H19 0.9500 . ?
C20 C21 1.385(2) . ?
C20 H20 0.9500 . ?
C21 C22 1.386(2) . ?
C21 H21 0.9500 . ?
C22 N23 1.4756(18) . ?
N23 O24 1.217(2) . ?
N23 O25 1.217(2) . ?
N26 C31 1.337(2) . ?
N26 C27 1.339(2) . ?
C27 C28 1.386(2) . ?
C27 H27 0.9500 . ?
C28 C29 1.372(3) . ?
C28 H28 0.9500 . ?
C29 C30 1.363(3) . ?
C29 H29 0.9500 . ?
C30 C31 1.386(2) . ?
C30 H30 0.9500 . ?
C31 H31 0.9500 . ?
C1S Cl1S 1.760(2) . ?
C1S Cl2S 1.764(2) . ?
C1S H2S 0.9900 . ?
C1S H1S 0.9900 . ?

loop_
_geom_torsion_atom_site_label_1
_geom_torsion_atom_site_label_2
_geom_torsion_atom_site_label_3
_geom_torsion_atom_site_label_4
_geom_torsion
_geom_torsion_site_symmetry_1
_geom_torsion_site_symmetry_2
_geom_torsion_site_symmetry_3
_geom_torsion_site_symmetry_4
_geom_torsion_publ_flag
F1 Pd1 N1 C2 36.39(10) . . . . ?
N13 Pd1 N1 C2 -145.00(10) . . . . ?
F1 Pd1 N1 C6 -142.81(10) . . . . ?
N13 Pd1 N1 C6 35.81(11) . . . . ?
C6 N1 C2 C3 0.2(2) . . . . ?
Pd1 N1 C2 C3 -179.04(11) . . . . ?
N1 C2 C3 C4 -0.6(2) . . . . ?
C2 C3 C4 C5 -0.1(2) . . . . ?
C3 C4 C5 C6 1.2(2) . . . . ?
C2 N1 C6 C5 1.0(2) . . . . ?
Pd1 N1 C6 C5 -179.84(10) . . . . ?
C2 N1 C6 C7 -178.91(12) . . . . ?
Pd1 N1 C6 C7 0.26(17) . . . . ?
C4 C5 C6 N1 -1.7(2) . . . . ?
C4 C5 C6 C7 178.20(14) . . . . ?
N1 C6 C7 C8 150.72(14) . . . . ?
C5 C6 C7 C8 -29.2(2) . . . . ?
N1 C6 C7 C12 -31.7(2) . . . . ?
C5 C6 C7 C12 148.40(14) . . . . ?
C12 C7 C8 C9 -1.6(2) . . . . ?
C6 C7 C8 C9 176.07(15) . . . . ?
C7 C8 C9 C10 0.4(3) . . . . ?
C8 C9 C10 C11 1.1(3) . . . . ?
C9 C10 C11 C12 -1.4(3) . . . . ?
C10 C11 C12 C7 0.1(2) . . . . ?
C10 C11 C12 N13 177.69(14) . . . . ?
C8 C7 C12 C11 1.3(2) . . . . ?
C6 C7 C12 C11 -176.26(13) . . . . ?
C8 C7 C12 N13 -176.17(13) . . . . ?
C6 C7 C12 N13 6.2(2) . . . . ?
C11 C12 N13 S14 77.79(14) . . . . ?
C7 C12 N13 S14 -104.68(13) . . . . ?
C11 C12 N13 Pd1 -133.30(11) . . . . ?
C7 C12 N13 Pd1 44.23(14) . . . . ?
N1 Pd1 N13 C12 -56.02(9) . . . . ?
N26 Pd1 N13 C12 119.86(9) . . . . ?
N1 Pd1 N13 S14 92.02(7) . . . . ?
N26 Pd1 N13 S14 -92.10(7) . . . . ?
C12 N13 S14 O14 -178.41(10) . . . . ?
Pd1 N13 S14 O14 34.92(9) . . . . ?
C12 N13 S14 O15 -47.29(11) . . . . ?
Pd1 N13 S14 O15 166.04(7) . . . . ?
C12 N13 S14 C17 65.75(11) . . . . ?
Pd1 N13 S14 C17 -80.92(8) . . . . ?
O14 S14 C17 C22 -20.39(14) . . . . ?
O15 S14 C17 C22 -148.32(12) . . . . ?
N13 S14 C17 C22 95.00(13) . . . . ?
O14 S14 C17 C18 167.70(11) . . . . ?
O15 S14 C17 C18 39.76(13) . . . . ?
N13 S14 C17 C18 -76.91(12) . . . . ?
C22 C17 C18 C19 -2.4(2) . . . . ?
S14 C17 C18 C19 170.11(11) . . . . ?
C17 C18 C19 C20 -0.3(2) . . . . ?
C18 C19 C20 C21 2.6(2) . . . . ?
C19 C20 C21 C22 -2.2(2) . . . . ?
C20 C21 C22 C17 -0.6(2) . . . . ?
C20 C21 C22 N23 177.62(14) . . . . ?
C18 C17 C22 C21 2.8(2) . . . . ?
S14 C17 C22 C21 -169.05(12) . . . . ?
C18 C17 C22 N23 -175.30(13) . . . . ?
S14 C17 C22 N23 12.8(2) . . . . ?
C21 C22 N23 O24 -87.84(18) . . . . ?
C17 C22 N23 O24 90.41(18) . . . . ?
C21 C22 N23 O25 90.40(18) . . . . ?
C17 C22 N23 O25 -91.35(19) . . . . ?
F1 Pd1 N26 C31 -37.49(12) . . . . ?
N13 Pd1 N26 C31 143.91(12) . . . . ?
F1 Pd1 N26 C27 133.99(13) . . . . ?
N13 Pd1 N26 C27 -44.60(13) . . . . ?
C31 N26 C27 C28 1.1(3) . . . . ?
Pd1 N26 C27 C28 -170.47(16) . . . . ?
N26 C27 C28 C29 -0.6(3) . . . . ?
C27 C28 C29 C30 -0.8(3) . . . . ?
C28 C29 C30 C31 1.5(3) . . . . ?
C27 N26 C31 C30 -0.4(3) . . . . ?
Pd1 N26 C31 C30 171.30(14) . . . . ?
C29 C30 C31 N26 -1.0(3) . . . . ?
